data_7700743
loop_
_publ_author_name
'Sanz, Corey A.'
'Patrick, Brian O.'
'Hicks, Robin G.'

_publ_section_title
;
 Synthesis and redox chemistry of Pd(ii) complexes of a pincer verdazyl
 ligand.
;
_journal_issue 33
_journal_name_full 'Dalton transactions (Cambridge, England : 2003)'
_journal_page_first 12674
_journal_page_last 12683
_journal_paper_doi 10.1039/c9dt02549a
_journal_volume 48
_journal_year 2019
_chemical_formula_moiety 'C17 H18 N7 O Pd, 2(B F4)'
_chemical_formula_sum 'C17 H18 B2 F8 N7 O Pd'
_chemical_formula_weight 616.40
_space_group_crystal_system triclinic
_space_group_IT_number 2
_space_group_name_Hall '-P 1'
_space_group_name_H-M_alt 'P -1'
_symmetry_space_group_name_Hall '-P 1'
_symmetry_space_group_name_H-M 'P -1'
_atom_sites_solution_hydrogens geom
_atom_sites_solution_primary direct
_audit_creation_date 2015-03-28
_audit_creation_method
;
Olex2 1.2
(compiled 2015.01.26 svn.r3150 for OlexSys, GUI svn.r4998)
;
_audit_update_record
;
2019-05-15 deposited with the CCDC.    2019-08-05 downloaded from the CCDC.
;
_cell_angle_alpha 81.951(2)
_cell_angle_beta 83.335(2)
_cell_angle_gamma 85.737(2)
_cell_formula_units_Z 2
_cell_length_a 7.9377(11)
_cell_length_b 11.1851(16)
_cell_length_c 12.3025(18)
_cell_measurement_reflns_used 9558
_cell_measurement_temperature 90(2)
_cell_measurement_theta_max 27.96
_cell_measurement_theta_min 2.59
_cell_volume 1072.3(3)
_computing_cell_refinement 'SAINT v8.34A (Bruker, 2013)'
_computing_data_reduction 'SAINT v8.34A (Bruker, 2013)'
_computing_molecular_graphics 'Olex2 (Dolomanov et al., 2009)'
_computing_publication_material 'Olex2 (Dolomanov et al., 2009)'
_computing_structure_refinement 'ShelXL (Sheldrick, 2008)'
_computing_structure_solution 'ShelXT (Sheldrick, 2015)'
_diffrn_ambient_temperature 90
_diffrn_measured_fraction_theta_full 0.999
_diffrn_measured_fraction_theta_max 0.995
_diffrn_measurement_device_type 'Bruker APEX-II CCD'
_diffrn_measurement_method '\f and \w scans'
_diffrn_radiation_type MoK\a
_diffrn_radiation_wavelength 0.71073
_diffrn_reflns_av_R_equivalents 0.0346
_diffrn_reflns_av_unetI/netI 0.0349
_diffrn_reflns_Laue_measured_fraction_full 0.999
_diffrn_reflns_Laue_measured_fraction_max 0.995
_diffrn_reflns_limit_h_max 10
_diffrn_reflns_limit_h_min -10
_diffrn_reflns_limit_k_max 14
_diffrn_reflns_limit_k_min -14
_diffrn_reflns_limit_l_max 16
_diffrn_reflns_limit_l_min -16
_diffrn_reflns_number 17152
_diffrn_reflns_point_group_measured_fraction_full 0.999
_diffrn_reflns_point_group_measured_fraction_max 0.995
_diffrn_reflns_theta_full 25.000
_diffrn_reflns_theta_max 27.978
_diffrn_reflns_theta_min 1.681
_diffrn_standards_number 0
_exptl_absorpt_coefficient_mu 0.963
_exptl_absorpt_correction_T_max 0.981
_exptl_absorpt_correction_T_min 0.885
_exptl_absorpt_correction_type multi-scan
_exptl_absorpt_process_details
;
SADABS-2014/5 (Bruker,2014/5) was used for absorption correction.
wR2(int) was 0.0473 before and 0.0378 after correction.
The Ratio of minimum to maximum transmission is 0.9020.
The \l/2 correction factor is 0.00150.
;
_exptl_crystal_colour green
_exptl_crystal_colour_primary green
_exptl_crystal_density_diffrn 1.909
_exptl_crystal_description irregular
_exptl_crystal_F_000 610
_exptl_crystal_size_max 0.16
_exptl_crystal_size_mid 0.1
_exptl_crystal_size_min 0.02
_refine_diff_density_max 1.983
_refine_diff_density_min -0.879
_refine_diff_density_rms 0.122
_refine_ls_extinction_method none
_refine_ls_goodness_of_fit_ref 1.068
_refine_ls_hydrogen_treatment constr
_refine_ls_matrix_type full
_refine_ls_number_parameters 328
_refine_ls_number_reflns 5165
_refine_ls_number_restraints 0
_refine_ls_restrained_S_all 1.068
_refine_ls_R_factor_all 0.0485
_refine_ls_R_factor_gt 0.0381
_refine_ls_shift/su_max 0.001
_refine_ls_shift/su_mean 0.000
_refine_ls_structure_factor_coef Fsqd
_refine_ls_weighting_details 'w=1/[\s^2^(Fo^2^)+(0.0421P)^2^+2.9400P] where P=(Fo^2^+2Fc^2^)/3'
_refine_ls_weighting_scheme calc
_refine_ls_wR_factor_gt 0.0910
_refine_ls_wR_factor_ref 0.0962
_reflns_Friedel_coverage 0.000
_reflns_number_gt 4449
_reflns_number_total 5165
_reflns_threshold_expression 'I > 2\s(I)'
_cod_data_source_file c9dt02549a2.cif
_cod_data_source_block rh148
_cod_depositor_comments 'Adding full bibliography for 7700743--7700746.cif.'
_cod_database_code 7700743
_shelxl_version_number 2014/6
_shelx_space_group_comment
;
The symmetry employed for this shelxl refinement is uniquely defined
by the following loop, which should always be used as a source of
symmetry information in preference to the above space-group names.
They are only intended as comments.
;
_shelx_estimated_absorpt_t_max 0.981
_shelx_estimated_absorpt_t_min 0.861
_olex2_refinement_description
;
1. Fixed Uiso
 At 1.2 times of:
  All C(H) groups
 At 1.5 times of:
  All C(H,H,H) groups
2.a Ternary CH refined with riding coordinates:
 C3(H3)
2.b Aromatic/amide H refined with riding coordinates:
 C7(H7), C8(H8), C9(H9), C10(H10), C12(H12), C13(H13), C14(H14), C15(H15)
2.c Idealised Me refined as rotating group:
 C4(H4A,H4B,H4C), C5(H5A,H5B,H5C), C17(H17A,H17B,H17C)
;
_olex2_submission_special_instructions 'No special instructions were received'

loop_
_space_group_symop_operation_xyz
'x, y, z'
'-x, -y, -z'

loop_
_atom_site_label
_atom_site_type_symbol
_atom_site_fract_x
_atom_site_fract_y
_atom_site_fract_z
_atom_site_U_iso_or_equiv
_atom_site_adp_type
_atom_site_occupancy
_atom_site_site_symmetry_order
_atom_site_calc_flag
_atom_site_refinement_flags_posn
Pd1 Pd 0.32505(3) 0.52296(2) 0.24516(2) 0.01353(8) Uani 1 1 d .
O1 O 0.3270(3) 0.0708(2) 0.3789(2) 0.0210(5) Uani 1 1 d .
N1 N 0.1057(4) 0.1556(3) 0.2847(2) 0.0162(6) Uani 1 1 d .
N2 N 0.0178(4) 0.2520(3) 0.2348(2) 0.0170(6) Uani 1 1 d .
N3 N 0.2262(4) 0.3723(2) 0.2699(2) 0.0143(5) Uani 1 1 d .
N4 N 0.3099(4) 0.2762(3) 0.3285(2) 0.0159(6) Uani 1 1 d .
N5 N 0.1165(3) 0.5636(3) 0.1600(2) 0.0146(5) Uani 1 1 d .
N6 N 0.4891(4) 0.4265(3) 0.3433(2) 0.0151(5) Uani 1 1 d .
N7 N 0.4272(4) 0.6846(3) 0.2197(2) 0.0160(6) Uani 1 1 d .
C1 C 0.2530(4) 0.1585(3) 0.3350(3) 0.0166(6) Uani 1 1 d .
C2 C 0.0856(4) 0.3558(3) 0.2287(3) 0.0145(6) Uani 1 1 d .
C3 C 0.0320(5) 0.0377(3) 0.2849(3) 0.0187(7) Uani 1 1 d .
H3 H 0.1114 -0.0278 0.3172 0.022 Uiso 1 1 calc R
C4 C 0.0157(5) 0.0185(3) 0.1663(3) 0.0226(7) Uani 1 1 d .
H4A H -0.0701 0.0773 0.1357 0.034 Uiso 1 1 calc GR
H4B H -0.0187 -0.0636 0.1653 0.034 Uiso 1 1 calc GR
H4C H 0.1254 0.0296 0.1217 0.034 Uiso 1 1 calc GR
C5 C -0.1357(5) 0.0347(3) 0.3573(3) 0.0231(7) Uani 1 1 d .
H5A H -0.1181 0.0505 0.4314 0.035 Uiso 1 1 calc GR
H5B H -0.1812 -0.0452 0.3620 0.035 Uiso 1 1 calc GR
H5C H -0.2162 0.0967 0.3254 0.035 Uiso 1 1 calc GR
C6 C 0.0147(4) 0.4695(3) 0.1703(3) 0.0139(6) Uani 1 1 d .
C7 C -0.1393(4) 0.4784(3) 0.1281(3) 0.0161(6) Uani 1 1 d .
H7 H -0.2077 0.4109 0.1366 0.019 Uiso 1 1 calc R
C8 C -0.1922(4) 0.5899(3) 0.0723(3) 0.0182(7) Uani 1 1 d .
H8 H -0.2984 0.5999 0.0427 0.022 Uiso 1 1 calc R
C9 C -0.0879(4) 0.6854(3) 0.0609(3) 0.0177(7) Uani 1 1 d .
H9 H -0.1217 0.7616 0.0226 0.021 Uiso 1 1 calc R
C10 C 0.0661(4) 0.6702(3) 0.1054(3) 0.0159(6) Uani 1 1 d .
H10 H 0.1371 0.7363 0.0970 0.019 Uiso 1 1 calc R
C11 C 0.4482(4) 0.3100(3) 0.3773(3) 0.0153(6) Uani 1 1 d .
C12 C 0.5324(4) 0.2340(3) 0.4540(3) 0.0186(7) Uani 1 1 d .
H12 H 0.4986 0.1541 0.4784 0.022 Uiso 1 1 calc R
C13 C 0.6680(4) 0.2780(3) 0.4943(3) 0.0192(7) Uani 1 1 d .
H13 H 0.7291 0.2281 0.5473 0.023 Uiso 1 1 calc R
C14 C 0.7146(4) 0.3951(3) 0.4573(3) 0.0190(7) Uani 1 1 d .
H14 H 0.8095 0.4250 0.4831 0.023 Uiso 1 1 calc R
C15 C 0.6218(4) 0.4678(3) 0.3826(3) 0.0161(6) Uani 1 1 d .
H15 H 0.6522 0.5486 0.3586 0.019 Uiso 1 1 calc R
C16 C 0.4774(4) 0.7781(3) 0.2049(3) 0.0169(7) Uani 1 1 d .
C17 C 0.5421(5) 0.8984(3) 0.1852(3) 0.0248(8) Uani 1 1 d .
H17A H 0.5064 0.9412 0.1158 0.037 Uiso 1 1 calc GR
H17B H 0.6665 0.8916 0.1804 0.037 Uiso 1 1 calc GR
H17C H 0.4971 0.9435 0.2461 0.037 Uiso 1 1 calc GR
F1 F 0.6449(3) 0.1484(2) 0.01645(18) 0.0250(5) Uani 1 1 d .
F2 F 0.6071(3) 0.2110(3) 0.18584(19) 0.0352(6) Uani 1 1 d .
F3 F 0.5641(3) 0.3447(2) 0.0344(2) 0.0287(5) Uani 1 1 d .
F4 F 0.3783(3) 0.1982(2) 0.0929(2) 0.0297(5) Uani 1 1 d .
B1 B 0.5495(5) 0.2251(4) 0.0823(3) 0.0210(8) Uani 1 1 d .
F5 F 0.0768(3) 0.2615(2) 0.51108(18) 0.0288(5) Uani 1 1 d .
F6 F 0.2134(3) 0.2654(2) 0.6640(2) 0.0291(5) Uani 1 1 d .
F7 F 0.0245(3) 0.41976(18) 0.61098(17) 0.0223(4) Uani 1 1 d .
F8 F -0.0704(3) 0.23555(19) 0.68133(18) 0.0217(4) Uani 1 1 d .
B2 B 0.0609(5) 0.2958(4) 0.6172(3) 0.0187(8) Uani 1 1 d .

loop_
_atom_site_aniso_label
_atom_site_aniso_U_11
_atom_site_aniso_U_22
_atom_site_aniso_U_33
_atom_site_aniso_U_23
_atom_site_aniso_U_13
_atom_site_aniso_U_12
Pd1 0.01089(12) 0.01770(13) 0.01280(13) -0.00168(8) -0.00348(8) -0.00333(8)
O1 0.0207(12) 0.0197(12) 0.0232(13) -0.0002(10) -0.0074(10) -0.0026(10)
N1 0.0144(13) 0.0183(14) 0.0163(14) -0.0013(11) -0.0041(11) -0.0018(11)
N2 0.0152(13) 0.0186(14) 0.0183(14) -0.0031(11) -0.0042(11) -0.0027(11)
N3 0.0171(14) 0.0163(13) 0.0111(13) -0.0034(10) 0.0003(11) -0.0109(11)
N4 0.0138(13) 0.0186(14) 0.0162(14) 0.0004(11) -0.0083(11) -0.0013(10)
N5 0.0117(13) 0.0206(14) 0.0121(13) -0.0034(11) -0.0026(10) -0.0001(10)
N6 0.0126(13) 0.0215(14) 0.0122(13) -0.0040(11) -0.0026(11) -0.0016(11)
N7 0.0133(13) 0.0210(14) 0.0142(14) -0.0030(11) -0.0041(11) 0.0004(11)
C1 0.0164(16) 0.0191(16) 0.0141(16) -0.0006(12) -0.0020(13) -0.0026(12)
C2 0.0127(15) 0.0182(15) 0.0127(15) -0.0019(12) -0.0015(12) -0.0020(12)
C3 0.0199(17) 0.0164(15) 0.0208(18) -0.0012(13) -0.0050(14) -0.0051(13)
C4 0.0280(19) 0.0192(16) 0.0226(18) -0.0037(14) -0.0067(15) -0.0064(14)
C5 0.0203(17) 0.0205(17) 0.028(2) 0.0014(14) -0.0019(15) -0.0053(14)
C6 0.0148(15) 0.0167(15) 0.0109(15) -0.0034(12) -0.0007(12) -0.0027(12)
C7 0.0124(15) 0.0235(17) 0.0136(15) -0.0069(13) -0.0002(12) -0.0019(12)
C8 0.0150(16) 0.0259(17) 0.0139(16) -0.0049(13) -0.0016(13) 0.0012(13)
C9 0.0187(16) 0.0213(16) 0.0132(16) -0.0026(13) -0.0037(13) 0.0028(13)
C10 0.0173(16) 0.0176(15) 0.0134(15) -0.0041(12) -0.0017(13) -0.0020(12)
C11 0.0124(15) 0.0228(16) 0.0127(15) -0.0072(13) -0.0030(12) -0.0014(12)
C12 0.0186(16) 0.0210(16) 0.0170(16) -0.0021(13) -0.0053(13) -0.0017(13)
C13 0.0187(17) 0.0247(17) 0.0151(16) -0.0030(13) -0.0048(13) -0.0008(13)
C14 0.0134(15) 0.0302(18) 0.0153(16) -0.0053(14) -0.0061(13) -0.0023(13)
C15 0.0127(15) 0.0224(16) 0.0150(16) -0.0054(13) -0.0041(12) -0.0029(12)
C16 0.0142(15) 0.0213(17) 0.0160(16) -0.0027(13) -0.0058(13) 0.0007(13)
C17 0.031(2) 0.0160(16) 0.029(2) -0.0003(14) -0.0084(16) -0.0067(14)
F1 0.0261(11) 0.0279(11) 0.0214(11) -0.0050(9) -0.0022(9) -0.0013(9)
F2 0.0285(12) 0.0603(17) 0.0173(11) -0.0065(11) -0.0086(10) 0.0064(11)
F3 0.0231(11) 0.0254(11) 0.0390(14) -0.0032(10) -0.0085(10) -0.0038(9)
F4 0.0161(10) 0.0401(13) 0.0324(13) 0.0017(10) -0.0043(9) -0.0078(9)
B1 0.0136(18) 0.032(2) 0.0185(19) -0.0029(16) -0.0047(15) -0.0048(15)
F5 0.0285(12) 0.0399(13) 0.0191(11) -0.0106(10) -0.0014(9) 0.0015(10)
F6 0.0214(11) 0.0296(12) 0.0384(14) -0.0018(10) -0.0155(10) -0.0007(9)
F7 0.0230(11) 0.0228(10) 0.0213(11) 0.0003(8) -0.0050(9) -0.0036(8)
F8 0.0224(11) 0.0224(10) 0.0203(11) -0.0026(8) -0.0010(9) -0.0052(8)
B2 0.0170(18) 0.0241(19) 0.0161(18) -0.0029(15) -0.0058(15) -0.0028(15)

loop_
_atom_type_symbol
_atom_type_description
_atom_type_scat_dispersion_real
_atom_type_scat_dispersion_imag
_atom_type_scat_source
C C 0.0033 0.0016 'International Tables Vol C Tables 4.2.6.8 and 6.1.1.4'
H H 0.0000 0.0000 'International Tables Vol C Tables 4.2.6.8 and 6.1.1.4'
B B 0.0013 0.0007 'International Tables Vol C Tables 4.2.6.8 and 6.1.1.4'
N N 0.0061 0.0033 'International Tables Vol C Tables 4.2.6.8 and 6.1.1.4'
O O 0.0106 0.0060 'International Tables Vol C Tables 4.2.6.8 and 6.1.1.4'
F F 0.0171 0.0103 'International Tables Vol C Tables 4.2.6.8 and 6.1.1.4'
Pd Pd -0.9988 1.0072 'International Tables Vol C Tables 4.2.6.8 and 6.1.1.4'

loop_
_geom_angle_atom_site_label_1
_geom_angle_atom_site_label_2
_geom_angle_atom_site_label_3
_geom_angle
N3 Pd1 N5 79.58(12)
N3 Pd1 N6 79.90(12)
N3 Pd1 N7 179.15(13)
N6 Pd1 N5 159.40(11)
N7 Pd1 N5 99.95(11)
N7 Pd1 N6 100.54(11)
N2 N1 C1 126.3(3)
N2 N1 C3 114.7(3)
C1 N1 C3 119.0(3)
C2 N2 N1 115.6(3)
N4 N3 Pd1 118.3(2)
C2 N3 Pd1 121.8(2)
C2 N3 N4 119.9(3)
N3 N4 C1 119.8(3)
N3 N4 C11 113.4(3)
C11 N4 C1 126.8(3)
C6 N5 Pd1 112.5(2)
C10 N5 Pd1 128.4(2)
C10 N5 C6 118.9(3)
C11 N6 Pd1 114.0(2)
C15 N6 Pd1 127.0(2)
C15 N6 C11 118.8(3)
C16 N7 Pd1 176.8(3)
O1 C1 N1 124.2(3)
O1 C1 N4 122.6(3)
N1 C1 N4 113.2(3)
N2 C2 N3 125.0(3)
N2 C2 C6 123.4(3)
N3 C2 C6 111.6(3)
N1 C3 H3 108.4
N1 C3 C4 109.3(3)
N1 C3 C5 109.1(3)
C4 C3 H3 108.4
C5 C3 H3 108.4
C5 C3 C4 113.1(3)
C3 C4 H4A 109.5
C3 C4 H4B 109.5
C3 C4 H4C 109.5
H4A C4 H4B 109.5
H4A C4 H4C 109.5
H4B C4 H4C 109.5
C3 C5 H5A 109.5
C3 C5 H5B 109.5
C3 C5 H5C 109.5
H5A C5 H5B 109.5
H5A C5 H5C 109.5
H5B C5 H5C 109.5
N5 C6 C2 114.2(3)
N5 C6 C7 122.9(3)
C7 C6 C2 122.9(3)
C6 C7 H7 121.0
C6 C7 C8 118.0(3)
C8 C7 H7 121.0
C7 C8 H8 120.5
C9 C8 C7 119.0(3)
C9 C8 H8 120.5
C8 C9 H9 120.0
C8 C9 C10 120.0(3)
C10 C9 H9 120.0
N5 C10 C9 121.1(3)
N5 C10 H10 119.4
C9 C10 H10 119.4
N6 C11 N4 113.6(3)
N6 C11 C12 122.8(3)
C12 C11 N4 123.6(3)
C11 C12 H12 121.1
C11 C12 C13 117.7(3)
C13 C12 H12 121.1
C12 C13 H13 120.0
C12 C13 C14 120.0(3)
C14 C13 H13 120.0
C13 C14 H14 120.3
C15 C14 C13 119.4(3)
C15 C14 H14 120.3
N6 C15 C14 121.2(3)
N6 C15 H15 119.4
C14 C15 H15 119.4
N7 C16 C17 179.7(4)
C16 C17 H17A 109.5
C16 C17 H17B 109.5
C16 C17 H17C 109.5
H17A C17 H17B 109.5
H17A C17 H17C 109.5
H17B C17 H17C 109.5
F1 B1 F2 109.9(3)
F1 B1 F3 110.0(3)
F1 B1 F4 109.5(3)
F2 B1 F3 109.0(3)
F2 B1 F4 109.6(3)
F3 B1 F4 108.8(3)
F6 B2 F5 109.3(3)
F7 B2 F5 109.7(3)
F7 B2 F6 109.5(3)
F7 B2 F8 109.5(3)
F8 B2 F5 108.9(3)
F8 B2 F6 110.0(3)

loop_
_geom_bond_atom_site_label_1
_geom_bond_atom_site_label_2
_geom_bond_distance
Pd1 N3 1.883(3)
Pd1 N5 2.050(3)
Pd1 N6 2.027(3)
Pd1 N7 2.007(3)
O1 C1 1.200(4)
N1 N2 1.353(4)
N1 C1 1.389(4)
N1 C3 1.481(4)
N2 C2 1.304(4)
N3 N4 1.381(4)
N3 C2 1.314(4)
N4 C1 1.412(4)
N4 C11 1.410(4)
N5 C6 1.358(4)
N5 C10 1.341(4)
N6 C11 1.362(4)
N6 C15 1.345(4)
N7 C16 1.130(4)
C2 C6 1.477(4)
C3 H3 1.0000
C3 C4 1.526(5)
C3 C5 1.513(5)
C4 H4A 0.9800
C4 H4B 0.9800
C4 H4C 0.9800
C5 H5A 0.9800
C5 H5B 0.9800
C5 H5C 0.9800
C6 C7 1.374(4)
C7 H7 0.9500
C7 C8 1.397(5)
C8 H8 0.9500
C8 C9 1.382(5)
C9 H9 0.9500
C9 C10 1.385(5)
C10 H10 0.9500
C11 C12 1.377(5)
C12 H12 0.9500
C12 C13 1.385(5)
C13 H13 0.9500
C13 C14 1.387(5)
C14 H14 0.9500
C14 C15 1.381(5)
C15 H15 0.9500
C16 C17 1.455(5)
C17 H17A 0.9800
C17 H17B 0.9800
C17 H17C 0.9800
F1 B1 1.387(5)
F2 B1 1.387(4)
F3 B1 1.392(5)
F4 B1 1.401(4)
F5 B2 1.401(5)
F6 B2 1.399(4)
F7 B2 1.388(5)
F8 B2 1.389(5)
